data_2234519
loop_
_publ_author_name
'Kulkarni, Amol A.'
'King, Christopher'
'Butcher, Ray J.'
'Fortunak, Joseph M. D.'

_publ_section_title
;
 4,7-Dichloroquinoline
;
_journal_coeditor_code BT5833
_journal_issue 5
_journal_name_full 'Acta Crystallographica Section E'
_journal_page_first o1498
_journal_paper_doi 10.1107/S1600536812014924
_journal_volume 68
_journal_year 2012
_chemical_formula_iupac 'C9 H5 Cl2 N'
_chemical_formula_moiety 'C9 H5 Cl2 N'
_chemical_formula_sum 'C9 H5 Cl2 N'
_chemical_formula_weight 198.04
_chemical_name_systematic
;
4,7-Dichloroquinoline
;
_space_group_IT_number 14
_symmetry_cell_setting monoclinic
_symmetry_space_group_name_Hall '-P 2yn'
_symmetry_space_group_name_H-M 'P 1 21/n 1'
_atom_sites_solution_hydrogens geom
_atom_sites_solution_primary direct
_atom_sites_solution_secondary difmap
_audit_creation_method SHELXL-97
_cell_angle_alpha 90.00
_cell_angle_beta 96.610(10)
_cell_angle_gamma 90.00
_cell_formula_units_Z 8
_cell_length_a 18.2243(17)
_cell_length_b 3.8253(5)
_cell_length_c 23.622(3)
_cell_measurement_reflns_used 1283
_cell_measurement_temperature 123(2)
_cell_measurement_theta_max 75.6156
_cell_measurement_theta_min 2.9042
_cell_volume 1635.8(3)
_computing_cell_refinement
;
CrysAlis PRO (Oxford Diffraction, 2007)
;
_computing_data_collection
;
CrysAlis PRO (Oxford Diffraction, 2007)
;
_computing_data_reduction
;
CrysAlis PRO (Oxford Diffraction, 2007)
;
_computing_molecular_graphics 'SHELXTL (Sheldrick, 2008)'
_computing_publication_material 'SHELXTL (Sheldrick, 2008)'
_computing_structure_refinement 'SHELXL97 (Sheldrick, 2008)'
_computing_structure_solution 'SHELXS97 (Sheldrick, 2008)'
_diffrn_ambient_temperature 123(2)
_diffrn_detector_area_resol_mean 10.5081
_diffrn_measured_fraction_theta_full 0.975
_diffrn_measured_fraction_theta_max 0.940
_diffrn_measurement_device_type 'Oxford Diffraction Xcalibur Ruby Gemini'
_diffrn_measurement_method '\w scans'
_diffrn_radiation_monochromator graphite
_diffrn_radiation_source 'Enhance (Cu) X-ray Source'
_diffrn_radiation_type CuK\a
_diffrn_radiation_wavelength 1.54178
_diffrn_reflns_av_R_equivalents 0.0896
_diffrn_reflns_av_sigmaI/netI 0.1028
_diffrn_reflns_limit_h_max 16
_diffrn_reflns_limit_h_min -22
_diffrn_reflns_limit_k_max 4
_diffrn_reflns_limit_k_min -4
_diffrn_reflns_limit_l_max 29
_diffrn_reflns_limit_l_min -23
_diffrn_reflns_number 5147
_diffrn_reflns_theta_full 67.50
_diffrn_reflns_theta_max 75.82
_diffrn_reflns_theta_min 2.91
_exptl_absorpt_coefficient_mu 6.585
_exptl_absorpt_correction_T_max 1.00000
_exptl_absorpt_correction_T_min 0.23296
_exptl_absorpt_correction_type multi-scan
_exptl_absorpt_process_details
;
(CrysAlis PRO; Oxford Diffraction, 2007)
;
_exptl_crystal_colour colorless
_exptl_crystal_density_diffrn 1.608
_exptl_crystal_density_method 'not measured'
_exptl_crystal_description prism
_exptl_crystal_F_000 800
_exptl_crystal_size_max 0.35
_exptl_crystal_size_mid 0.23
_exptl_crystal_size_min 0.16
_refine_diff_density_max 0.682
_refine_diff_density_min -0.485
_refine_ls_extinction_method none
_refine_ls_goodness_of_fit_ref 1.084
_refine_ls_hydrogen_treatment constr
_refine_ls_matrix_type full
_refine_ls_number_parameters 217
_refine_ls_number_reflns 3188
_refine_ls_number_restraints 0
_refine_ls_restrained_S_all 1.084
_refine_ls_R_factor_all 0.1271
_refine_ls_R_factor_gt 0.0961
_refine_ls_shift/su_max 0.000
_refine_ls_shift/su_mean 0.000
_refine_ls_structure_factor_coef Fsqd
_refine_ls_weighting_details 'calc w=1/[\s^2^(Fo^2^)+(0.1577P)^2^+4.2615P] where P=(Fo^2^+2Fc^2^)/3'
_refine_ls_weighting_scheme calc
_refine_ls_wR_factor_gt 0.2720
_refine_ls_wR_factor_ref 0.3267
_reflns_number_gt 2148
_reflns_number_total 3188
_reflns_threshold_expression I>2\s(I)
_cod_data_source_file bt5833.cif
_cod_data_source_block I
_cod_original_cell_volume 1635.8(4)
_cod_original_sg_symbol_H-M 'P 21/n'
_cod_database_code 2234519
_cod_database_fobs_code 2234519

loop_
_symmetry_equiv_pos_as_xyz
'x, y, z'
'-x+1/2, y+1/2, -z+1/2'
'-x, -y, -z'
'x-1/2, -y-1/2, z-1/2'

loop_
_atom_site_type_symbol
_atom_site_label
_atom_site_fract_x
_atom_site_fract_y
_atom_site_fract_z
_atom_site_U_iso_or_equiv
_atom_site_adp_type
_atom_site_calc_flag
_atom_site_refinement_flags
_atom_site_occupancy
_atom_site_symmetry_multiplicity
Cl Cl1A 0.46391(11) 0.7593(6) 0.94032(9) 0.0625(6) Uani d . 1 1
Cl Cl2A 0.31181(11) 0.9079(6) 0.65527(9) 0.0630(6) Uani d . 1 1
N N1A 0.5405(3) 0.4243(18) 0.7726(3) 0.0560(15) Uani d . 1 1
C C2A 0.5808(4) 0.369(2) 0.8223(4) 0.0544(18) Uani d . 1 1
H H2AA 0.6274 0.2581 0.8219 0.065 Uiso calc R 1 1
C C3A 0.5587(4) 0.467(2) 0.8763(4) 0.0560(18) Uani d . 1 1
H H3AA 0.5892 0.4193 0.9108 0.067 Uiso calc R 1 1
C C4A 0.4924(4) 0.6317(19) 0.8765(3) 0.0501(16) Uani d . 1 1
C C5A 0.3766(4) 0.8694(19) 0.8220(4) 0.0544(18) Uani d . 1 1
H H5AA 0.3579 0.9425 0.8560 0.065 Uiso calc R 1 1
C C6A 0.3371(4) 0.9282(19) 0.7711(4) 0.0517(17) Uani d . 1 1
H H6AA 0.2906 1.0420 0.7694 0.062 Uiso calc R 1 1
C C7A 0.3646(4) 0.822(2) 0.7200(4) 0.0541(18) Uani d . 1 1
C C8A 0.4305(4) 0.652(2) 0.7206(4) 0.0531(17) Uani d . 1 1
H H8AA 0.4475 0.5771 0.6860 0.064 Uiso calc R 1 1
C C9A 0.4735(4) 0.5904(19) 0.7737(4) 0.0506(16) Uani d . 1 1
C C10A 0.4461(4) 0.6984(18) 0.8250(3) 0.0498(16) Uani d . 1 1
Cl Cl1B 0.50197(10) 0.9725(5) 0.58983(9) 0.0589(6) Uani d . 1 1
Cl Cl2B 0.80689(11) 0.2033(5) 0.48184(10) 0.0625(6) Uani d . 1 1
N N1B 0.7313(3) 0.6479(18) 0.6687(3) 0.0559(16) Uani d . 1 1
C C2B 0.6835(4) 0.802(2) 0.6981(4) 0.0569(18) Uani d . 1 1
H H2BA 0.6984 0.8463 0.7373 0.068 Uiso calc R 1 1
C C3B 0.6115(4) 0.908(2) 0.6755(4) 0.0527(17) Uani d . 1 1
H H3BA 0.5797 1.0195 0.6991 0.063 Uiso calc R 1 1
C C4B 0.5891(4) 0.848(2) 0.6205(4) 0.0528(17) Uani d . 1 1
C C5B 0.6209(4) 0.615(2) 0.5258(4) 0.0559(19) Uani d . 1 1
H H5BA 0.5730 0.6680 0.5077 0.067 Uiso calc R 1 1
C C6B 0.6720(4) 0.472(2) 0.4941(4) 0.0539(17) Uani d . 1 1
H H6BA 0.6609 0.4309 0.4544 0.065 Uiso calc R 1 1
C C7B 0.7417(4) 0.388(2) 0.5232(4) 0.0565(19) Uani d . 1 1
C C8B 0.7602(4) 0.439(2) 0.5800(4) 0.0527(17) Uani d . 1 1
H H8BA 0.8074 0.3700 0.5978 0.063 Uiso calc R 1 1
C C9B 0.7092(4) 0.5951(19) 0.6121(3) 0.0483(16) Uani d . 1 1
C C10B 0.6378(4) 0.6840(19) 0.5843(4) 0.0526(17) Uani d . 1 1

loop_
_atom_site_aniso_label
_atom_site_aniso_U_11
_atom_site_aniso_U_22
_atom_site_aniso_U_33
_atom_site_aniso_U_12
_atom_site_aniso_U_13
_atom_site_aniso_U_23
Cl1A 0.0557(11) 0.0571(11) 0.0757(13) 0.0000(8) 0.0113(9) -0.0010(9)
Cl2A 0.0476(10) 0.0611(11) 0.0788(13) 0.0022(8) 0.0012(8) 0.0029(9)
N1A 0.036(3) 0.050(3) 0.082(4) -0.002(3) 0.010(3) 0.001(3)
C2A 0.041(4) 0.049(4) 0.076(5) 0.001(3) 0.018(3) 0.002(3)
C3A 0.043(4) 0.044(4) 0.080(5) -0.004(3) 0.001(3) 0.008(3)
C4A 0.045(4) 0.044(3) 0.063(4) -0.005(3) 0.013(3) -0.005(3)
C5A 0.041(4) 0.038(3) 0.086(5) -0.002(3) 0.014(3) -0.004(3)
C6A 0.035(3) 0.044(3) 0.077(5) -0.001(3) 0.012(3) -0.001(3)
C7A 0.039(4) 0.045(4) 0.078(5) -0.005(3) 0.003(3) 0.004(3)
C8A 0.045(4) 0.043(4) 0.072(5) -0.002(3) 0.013(3) -0.007(3)
C9A 0.036(3) 0.039(3) 0.077(5) -0.004(3) 0.011(3) -0.001(3)
C10A 0.043(4) 0.038(3) 0.069(4) -0.005(3) 0.007(3) -0.002(3)
Cl1B 0.0374(9) 0.0560(10) 0.0837(13) 0.0058(7) 0.0087(8) 0.0054(9)
Cl2B 0.0474(10) 0.0558(10) 0.0875(14) 0.0036(8) 0.0205(8) -0.0008(9)
N1B 0.038(3) 0.049(3) 0.080(4) -0.002(3) 0.005(3) 0.006(3)
C2B 0.040(4) 0.047(4) 0.083(5) -0.002(3) 0.005(3) 0.006(4)
C3B 0.035(3) 0.052(4) 0.072(5) -0.004(3) 0.011(3) 0.004(3)
C4B 0.041(4) 0.044(4) 0.074(5) -0.005(3) 0.012(3) 0.011(3)
C5B 0.041(4) 0.050(4) 0.075(5) -0.008(3) -0.003(3) 0.011(3)
C6B 0.038(4) 0.058(4) 0.068(5) -0.004(3) 0.016(3) 0.001(3)
C7B 0.031(3) 0.048(4) 0.093(6) -0.003(3) 0.018(3) 0.005(4)
C8B 0.034(3) 0.044(4) 0.081(5) -0.001(3) 0.008(3) 0.002(3)
C9B 0.034(3) 0.042(3) 0.069(4) -0.002(3) 0.008(3) 0.006(3)
C10B 0.034(3) 0.040(3) 0.084(5) -0.002(3) 0.008(3) 0.006(3)

loop_
_atom_type_symbol
_atom_type_description
_atom_type_scat_dispersion_real
_atom_type_scat_dispersion_imag
_atom_type_scat_source
C C 0.0181 0.0091 'International Tables Vol C Tables 4.2.6.8 and 6.1.1.4'
H H 0.0000 0.0000 'International Tables Vol C Tables 4.2.6.8 and 6.1.1.4'
Cl Cl 0.3639 0.7018 'International Tables Vol C Tables 4.2.6.8 and 6.1.1.4'
N N 0.0311 0.0180 'International Tables Vol C Tables 4.2.6.8 and 6.1.1.4'

loop_
_geom_angle_atom_site_label_1
_geom_angle_atom_site_label_2
_geom_angle_atom_site_label_3
_geom_angle
C2A N1A C9A 117.2(8)
N1A C2A C3A 124.2(7)
N1A C2A H2AA 117.9
C3A C2A H2AA 117.9
C4A C3A C2A 117.7(7)
C4A C3A H3AA 121.1
C2A C3A H3AA 121.1
C3A C4A C10A 121.2(8)
C3A C4A Cl1A 119.5(7)
C10A C4A Cl1A 119.4(6)
C6A C5A C10A 120.2(8)
C6A C5A H5AA 119.9
C10A C5A H5AA 119.9
C5A C6A C7A 120.5(7)
C5A C6A H6AA 119.8
C7A C6A H6AA 119.8
C8A C7A C6A 121.7(8)
C8A C7A Cl2A 119.7(7)
C6A C7A Cl2A 118.6(6)
C7A C8A C9A 118.9(8)
C7A C8A H8AA 120.6
C9A C8A H8AA 120.6
N1A C9A C8A 117.3(8)
N1A C9A C10A 123.3(7)
C8A C9A C10A 119.5(7)
C4A C10A C5A 124.2(8)
C4A C10A C9A 116.4(7)
C5A C10A C9A 119.3(7)
C2B N1B C9B 116.3(7)
N1B C2B C3B 124.9(8)
N1B C2B H2BA 117.6
C3B C2B H2BA 117.6
C4B C3B C2B 118.8(8)
C4B C3B H3BA 120.6
C2B C3B H3BA 120.6
C3B C4B C10B 120.7(7)
C3B C4B Cl1B 121.4(6)
C10B C4B Cl1B 117.9(6)
C6B C5B C10B 121.7(7)
C6B C5B H5BA 119.1
C10B C5B H5BA 119.1
C5B C6B C7B 117.0(8)
C5B C6B H6BA 121.5
C7B C6B H6BA 121.5
C8B C7B C6B 123.7(7)
C8B C7B Cl2B 119.8(6)
C6B C7B Cl2B 116.5(7)
C7B C8B C9B 119.4(7)
C7B C8B H8BA 120.3
C9B C8B H8BA 120.3
N1B C9B C8B 117.0(7)
N1B C9B C10B 124.4(7)
C8B C9B C10B 118.7(7)
C5B C10B C9B 119.3(7)
C5B C10B C4B 125.8(7)
C9B C10B C4B 114.9(7)

loop_
_geom_bond_atom_site_label_1
_geom_bond_atom_site_label_2
_geom_bond_distance
Cl1A C4A 1.720(8)
Cl2A C7A 1.742(8)
N1A C2A 1.328(11)
N1A C9A 1.379(10)
C2A C3A 1.432(12)
C2A H2AA 0.9500
C3A C4A 1.362(11)
C3A H3AA 0.9500
C4A C10A 1.422(11)
C5A C6A 1.348(12)
C5A C10A 1.420(11)
C5A H5AA 0.9500
C6A C7A 1.417(12)
C6A H6AA 0.9500
C7A C8A 1.364(11)
C8A C9A 1.421(11)
C8A H8AA 0.9500
C9A C10A 1.422(11)
Cl1B C4B 1.734(8)
Cl2B C7B 1.769(8)
N1B C2B 1.313(11)
N1B C9B 1.368(10)
C2B C3B 1.418(11)
C2B H2BA 0.9500
C3B C4B 1.338(12)
C3B H3BA 0.9500
C4B C10B 1.443(11)
C5B C6B 1.373(12)
C5B C10B 1.407(12)
C5B H5BA 0.9500
C6B C7B 1.410(11)
C6B H6BA 0.9500
C7B C8B 1.359(12)
C8B C9B 1.400(11)
C8B H8BA 0.9500
C9B C10B 1.429(10)

loop_
_geom_torsion_atom_site_label_1
_geom_torsion_atom_site_label_2
_geom_torsion_atom_site_label_3
_geom_torsion_atom_site_label_4
_geom_torsion
C9A N1A C2A C3A 0.9(12)
N1A C2A C3A C4A -1.0(12)
C2A C3A C4A C10A 1.1(11)
C2A C3A C4A Cl1A -179.2(6)
C10A C5A C6A C7A -0.2(11)
C5A C6A C7A C8A 1.1(12)
C5A C6A C7A Cl2A -179.4(6)
C6A C7A C8A C9A -1.7(11)
Cl2A C7A C8A C9A 178.8(6)
C2A N1A C9A C8A 179.4(7)
C2A N1A C9A C10A -0.9(11)
C7A C8A C9A N1A -178.8(7)
C7A C8A C9A C10A 1.4(11)
C3A C4A C10A C5A -179.7(7)
Cl1A C4A C10A C5A 0.5(10)
C3A C4A C10A C9A -1.1(11)
Cl1A C4A C10A C9A 179.2(5)
C6A C5A C10A C4A 178.6(7)
C6A C5A C10A C9A 0.0(11)
N1A C9A C10A C4A 1.0(10)
C8A C9A C10A C4A -179.3(7)
N1A C9A C10A C5A 179.7(7)
C8A C9A C10A C5A -0.6(10)
C9B N1B C2B C3B 1.5(12)
N1B C2B C3B C4B 0.3(12)
C2B C3B C4B C10B -1.2(11)
C2B C3B C4B Cl1B -179.5(6)
C10B C5B C6B C7B 1.7(12)
C5B C6B C7B C8B 0.4(12)
C5B C6B C7B Cl2B 179.9(6)
C6B C7B C8B C9B -2.4(12)
Cl2B C7B C8B C9B 178.1(6)
C2B N1B C9B C8B 178.4(7)
C2B N1B C9B C10B -2.5(11)
C7B C8B C9B N1B -178.5(7)
C7B C8B C9B C10B 2.3(11)
C6B C5B C10B C9B -1.7(11)
C6B C5B C10B C4B 177.0(7)
N1B C9B C10B C5B -179.5(7)
C8B C9B C10B C5B -0.3(11)
N1B C9B C10B C4B 1.7(11)
C8B C9B C10B C4B -179.2(7)
C3B C4B C10B C5B -178.5(7)
Cl1B C4B C10B C5B -0.1(10)
C3B C4B C10B C9B 0.3(10)
Cl1B C4B C10B C9B 178.6(5)

loop_
_cod_related_entry_id
_cod_related_entry_database
_cod_related_entry_code
1 ChemSpider 6604
